data_1512888
loop_
_publ_author_name
'Xiao-Ming Shi'
'Chang-Xin Li'
'Xiao-Zeng Li'
'Shi Ren'
'Li-Na Zhu'

_publ_section_title
;
 Polynuclear complexes of a new macrocyclic oxamide metalloligand:
 Syntheses, crystal structures and deoxyribonucleic acid cleavage and
 magnetic properties
;
_journal_name_full
;
Inorganica Chimica Acta
;
_journal_page_first 197
_journal_page_last 202
_journal_paper_doi 10.1016/j.ica.2012.11.003
_journal_volume 395
_journal_year 2013
_chemical_formula_sum 'C46 H44 Cl2 Cu3 N8 O22'
_chemical_formula_weight 1322.44
_space_group_IT_number 14
_symmetry_cell_setting monoclinic
_symmetry_space_group_name_Hall '-P 2ybc'
_symmetry_space_group_name_H-M 'P 1 21/c 1'
_atom_sites_solution_hydrogens geom
_atom_sites_solution_primary direct
_atom_sites_solution_secondary difmap
_cell_angle_alpha 90.00
_cell_angle_beta 114.42(3)
_cell_angle_gamma 90.00
_cell_formula_units_Z 2
_cell_length_a 10.933(2)
_cell_length_b 19.912(4)
_cell_length_c 13.023(3)
_cell_measurement_reflns_used 5293
_cell_measurement_temperature 113(2)
_cell_measurement_theta_max 27.428
_cell_measurement_theta_min 1.999
_cell_volume 2581.5(11)
_computing_cell_refinement crystalclear
_computing_data_collection crystalclear
_computing_data_reduction crystalclear
_computing_molecular_graphics 'Bruker SHELXTL'
_computing_publication_material 'Bruker SHELXTL'
_computing_structure_refinement 'SHELXL-97 (Sheldrick, 1997)'
_computing_structure_solution 'SHELXS-97 (Sheldrick, 1990)'
_diffrn_ambient_temperature 113(2)
_diffrn_measured_fraction_theta_full 1.000
_diffrn_measured_fraction_theta_max 1.000
_diffrn_measurement_device_type 'rigaku saturn'
_diffrn_measurement_method '\w scans'
_diffrn_radiation_monochromator confocal
_diffrn_radiation_source 'rotating anode'
_diffrn_radiation_type MoK\a
_diffrn_radiation_wavelength 0.71073
_diffrn_reflns_av_R_equivalents 0.0609
_diffrn_reflns_av_sigmaI/netI 0.0543
_diffrn_reflns_limit_h_max 13
_diffrn_reflns_limit_h_min -12
_diffrn_reflns_limit_k_max 23
_diffrn_reflns_limit_k_min -23
_diffrn_reflns_limit_l_max 14
_diffrn_reflns_limit_l_min -15
_diffrn_reflns_number 18813
_diffrn_reflns_theta_full 25.02
_diffrn_reflns_theta_max 25.02
_diffrn_reflns_theta_min 2.00
_diffrn_standards_decay_% 0
_diffrn_standards_interval_count 0
_diffrn_standards_interval_time 0
_diffrn_standards_number 0
_exptl_absorpt_coefficient_mu 1.420
_exptl_absorpt_correction_T_max 0.8711
_exptl_absorpt_correction_T_min 0.7644
_exptl_absorpt_correction_type multi-scan
_exptl_absorpt_process_details crystalclear
_exptl_crystal_density_diffrn 1.701
_exptl_crystal_density_method 'not measured'
_exptl_crystal_F_000 1346
_exptl_crystal_size_max 0.20
_exptl_crystal_size_mid 0.12
_exptl_crystal_size_min 0.10
_refine_diff_density_max 1.310
_refine_diff_density_min -0.442
_refine_diff_density_rms 0.081
_refine_ls_extinction_method none
_refine_ls_goodness_of_fit_ref 1.028
_refine_ls_hydrogen_treatment constr
_refine_ls_matrix_type full
_refine_ls_number_parameters 370
_refine_ls_number_reflns 4547
_refine_ls_number_restraints 0
_refine_ls_restrained_S_all 1.028
_refine_ls_R_factor_all 0.0506
_refine_ls_R_factor_gt 0.0387
_refine_ls_shift/su_max 0.004
_refine_ls_shift/su_mean 0.000
_refine_ls_structure_factor_coef Fsqd
_refine_ls_weighting_details 'calc w=1/[\s^2^(Fo^2^)+(0.0505P)^2^+1.1170P] where P=(Fo^2^+2Fc^2^)/3'
_refine_ls_weighting_scheme calc
_refine_ls_wR_factor_gt 0.0953
_refine_ls_wR_factor_ref 0.1012
_reflns_number_gt 3734
_reflns_number_total 4547
_reflns_threshold_expression >2sigma(I)
_cod_data_source_file ICA-2013-395-197-202-2.cif
_cod_data_source_block r90106e
_cod_depositor_comments
;
The following automatic conversions were performed:

'_exptl_absorpt_correction_type' value 'MULTI-SCAN' changed to
'multi-scan' according to the built-in table from CIF Core dictionary
named 'cif_core.dic' version 2.4.1 from 2010-06-29.

Automatic conversion script
Id: cif_fix_values 1891 2012-01-12 08:04:46Z andrius 
;
_cod_original_cell_volume 2581.6(9)
_cod_original_sg_symbol_H-M P2(1)/c
_cod_database_code 1512888

loop_
_symmetry_equiv_pos_as_xyz
'x, y, z'
'-x, y+1/2, -z+1/2'
'-x, -y, -z'
'x, -y-1/2, z-1/2'

loop_
_atom_site_label
_atom_site_type_symbol
_atom_site_fract_x
_atom_site_fract_y
_atom_site_fract_z
_atom_site_U_iso_or_equiv
_atom_site_adp_type
_atom_site_occupancy
_atom_site_symmetry_multiplicity
_atom_site_calc_flag
_atom_site_refinement_flags
Cu1 Cu 0.31225(4) 0.336383(18) 0.66147(3) 0.01651(13) Uani 1 1 d .
Cu2 Cu 0.5000 0.5000 1.0000 0.01775(15) Uani 1 2 d S
O1 O 0.3411(2) 0.44396(10) 0.92578(15) 0.0186(5) Uani 1 1 d .
O2 O 0.5475(2) 0.46975(10) 0.87850(15) 0.0181(5) Uani 1 1 d .
O3 O 0.6486(2) 0.25198(11) 0.51268(17) 0.0240(5) Uani 1 1 d .
O4 O 0.4427(2) 0.25965(11) 0.37103(16) 0.0253(5) Uani 1 1 d .
O5 O -0.0068(2) 0.14704(11) 0.60318(18) 0.0293(6) Uani 1 1 d .
O6 O 0.1281(3) 0.14241(12) 0.78811(19) 0.0311(6) Uani 1 1 d .
N1 N 0.2510(3) 0.37456(12) 0.76876(19) 0.0151(6) Uani 1 1 d .
N2 N 0.4530(3) 0.40420(12) 0.71590(19) 0.0157(6) Uani 1 1 d .
N3 N 0.3946(3) 0.28924(13) 0.57561(19) 0.0185(6) Uani 1 1 d .
N4 N 0.2121(3) 0.25242(13) 0.64957(19) 0.0168(6) Uani 1 1 d .
C1 C 0.3398(3) 0.41632(15) 0.8386(2) 0.0156(7) Uani 1 1 d .
C2 C 0.4581(3) 0.43211(15) 0.8093(2) 0.0159(7) Uani 1 1 d .
C3 C 0.5379(3) 0.42224(15) 0.6631(2) 0.0172(7) Uani 1 1 d .
C4 C 0.6028(3) 0.48419(16) 0.6835(2) 0.0233(8) Uani 1 1 d .
H4 H 0.5975 0.5121 0.7388 0.028 Uiso 1 1 calc R
C5 C 0.6748(3) 0.50508(17) 0.6235(3) 0.0256(8) Uani 1 1 d .
H5 H 0.7163 0.5469 0.6382 0.031 Uiso 1 1 calc R
C6 C 0.6856(3) 0.46419(17) 0.5419(3) 0.0254(8) Uani 1 1 d .
H6 H 0.7342 0.4783 0.5017 0.031 Uiso 1 1 calc R
C7 C 0.6240(3) 0.40262(16) 0.5207(2) 0.0217(7) Uani 1 1 d .
H7 H 0.6316 0.3753 0.4657 0.026 Uiso 1 1 calc R
C8 C 0.5494(3) 0.37940(16) 0.5800(2) 0.0175(7) Uani 1 1 d .
C9 C 0.4855(3) 0.31360(16) 0.5464(2) 0.0174(7) Uani 1 1 d .
C10 C 0.5224(3) 0.27224(16) 0.4653(2) 0.0190(7) Uani 1 1 d .
C11 C 0.6939(4) 0.21426(19) 0.4392(3) 0.0336(9) Uani 1 1 d .
H11A H 0.6593 0.1693 0.4306 0.050 Uiso 1 1 calc R
H11B H 0.7903 0.2129 0.4719 0.050 Uiso 1 1 calc R
H11C H 0.6620 0.2357 0.3668 0.050 Uiso 1 1 calc R
C12 C 0.3302(3) 0.22368(16) 0.5335(2) 0.0228(7) Uani 1 1 d .
H12A H 0.3952 0.1926 0.5275 0.027 Uiso 1 1 calc R
H12B H 0.2575 0.2290 0.4593 0.027 Uiso 1 1 calc R
C13 C 0.2759(3) 0.19655(16) 0.6154(2) 0.0213(7) Uani 1 1 d .
H13A H 0.2106 0.1614 0.5796 0.026 Uiso 1 1 calc R
H13B H 0.3485 0.1777 0.6811 0.026 Uiso 1 1 calc R
C14 C 0.1247(3) 0.24293(15) 0.6889(2) 0.0172(7) Uani 1 1 d .
C15 C 0.0814(3) 0.17174(16) 0.6999(3) 0.0209(7) Uani 1 1 d .
C16 C -0.0506(5) 0.07820(19) 0.6077(4) 0.0515(12) Uani 1 1 d .
H16A H 0.0191 0.0475 0.6119 0.077 Uiso 1 1 calc R
H16B H -0.1304 0.0690 0.5412 0.077 Uiso 1 1 calc R
H16C H -0.0691 0.0728 0.6732 0.077 Uiso 1 1 calc R
C17 C 0.0660(3) 0.29612(15) 0.7331(2) 0.0169(7) Uani 1 1 d .
C18 C -0.0582(3) 0.28246(17) 0.7356(2) 0.0211(7) Uani 1 1 d .
H18 H -0.0983 0.2409 0.7107 0.025 Uiso 1 1 calc R
C19 C -0.1227(3) 0.32907(17) 0.7741(2) 0.0249(8) Uani 1 1 d .
H19 H -0.2061 0.3194 0.7739 0.030 Uiso 1 1 calc R
C20 C -0.0617(4) 0.39021(17) 0.8131(3) 0.0267(8) Uani 1 1 d .
H20 H -0.1047 0.4221 0.8387 0.032 Uiso 1 1 calc R
C21 C 0.0629(3) 0.40468(17) 0.8144(2) 0.0226(7) Uani 1 1 d .
H21 H 0.1032 0.4458 0.8424 0.027 Uiso 1 1 calc R
C22 C 0.1285(3) 0.35872(16) 0.7745(2) 0.0177(7) Uani 1 1 d .
O7 O 0.1502(3) 0.38577(13) 0.50558(18) 0.0368(7) Uani 1 1 d .
H7A H 0.1682 0.3900 0.4420 0.044 Uiso 1 1 calc R
C23 C 0.0276(6) 0.4099(4) 0.4979(4) 0.092(2) Uani 1 1 d .
H23A H -0.0317 0.3729 0.4906 0.138 Uiso 1 1 calc R
H23B H -0.0114 0.4385 0.4330 0.138 Uiso 1 1 calc R
H23C H 0.0410 0.4350 0.5646 0.138 Uiso 1 1 calc R
Cl1 Cl 0.32379(9) 0.61199(4) 0.77731(6) 0.0252(2) Uani 1 1 d .
O8 O 0.3851(3) 0.60192(12) 0.89741(18) 0.0381(7) Uani 1 1 d .
O9 O 0.2859(3) 0.54940(13) 0.72007(19) 0.0449(8) Uani 1 1 d .
O10 O 0.4179(4) 0.6431(2) 0.7445(3) 0.0942(15) Uani 1 1 d .
O11 O 0.2101(4) 0.65316(18) 0.7462(3) 0.0830(13) Uani 1 1 d .

loop_
_atom_site_aniso_label
_atom_site_aniso_U_11
_atom_site_aniso_U_22
_atom_site_aniso_U_33
_atom_site_aniso_U_23
_atom_site_aniso_U_13
_atom_site_aniso_U_12
Cu1 0.0182(2) 0.0165(2) 0.0160(2) -0.00551(14) 0.00822(15) -0.00483(15)
Cu2 0.0205(3) 0.0188(3) 0.0141(3) -0.0068(2) 0.0073(2) -0.0061(2)
O1 0.0221(12) 0.0199(12) 0.0150(10) -0.0072(9) 0.0090(8) -0.0041(10)
O2 0.0187(12) 0.0198(12) 0.0159(10) -0.0062(8) 0.0072(8) -0.0065(10)
O3 0.0221(14) 0.0274(13) 0.0244(11) -0.0059(9) 0.0115(9) 0.0030(10)
O4 0.0273(14) 0.0321(14) 0.0167(10) -0.0070(9) 0.0093(9) -0.0044(11)
O5 0.0358(16) 0.0189(13) 0.0318(12) -0.0044(10) 0.0126(11) -0.0129(11)
O6 0.0346(16) 0.0304(14) 0.0327(13) 0.0152(11) 0.0181(11) 0.0066(12)
N1 0.0147(14) 0.0139(14) 0.0169(11) -0.0031(10) 0.0066(10) -0.0036(11)
N2 0.0186(15) 0.0138(14) 0.0158(12) -0.0027(10) 0.0083(10) -0.0013(11)
N3 0.0213(15) 0.0175(14) 0.0175(12) -0.0046(10) 0.0087(10) -0.0055(12)
N4 0.0182(15) 0.0161(14) 0.0160(12) -0.0033(10) 0.0069(10) -0.0023(11)
C1 0.0165(17) 0.0117(16) 0.0175(14) 0.0029(12) 0.0059(12) 0.0010(13)
C2 0.0174(17) 0.0134(16) 0.0160(14) 0.0025(12) 0.0061(12) 0.0015(13)
C3 0.0173(17) 0.0182(17) 0.0152(14) 0.0005(12) 0.0056(12) -0.0004(13)
C4 0.029(2) 0.0206(18) 0.0200(15) -0.0050(13) 0.0095(13) -0.0068(15)
C5 0.028(2) 0.0238(19) 0.0271(16) -0.0009(14) 0.0136(14) -0.0133(15)
C6 0.027(2) 0.028(2) 0.0250(16) 0.0027(14) 0.0154(14) -0.0065(16)
C7 0.0254(19) 0.0209(18) 0.0186(14) -0.0030(13) 0.0090(13) -0.0026(14)
C8 0.0147(17) 0.0227(18) 0.0141(13) 0.0010(12) 0.0050(11) -0.0017(13)
C9 0.0160(17) 0.0189(17) 0.0144(14) -0.0006(12) 0.0034(11) -0.0005(14)
C10 0.0210(19) 0.0174(17) 0.0200(15) 0.0000(12) 0.0099(13) -0.0018(14)
C11 0.032(2) 0.036(2) 0.0371(19) -0.0093(16) 0.0191(16) 0.0050(18)
C12 0.0241(19) 0.0224(18) 0.0254(15) -0.0080(14) 0.0139(13) -0.0050(15)
C13 0.0240(19) 0.0168(18) 0.0244(16) -0.0064(13) 0.0115(13) -0.0040(14)
C14 0.0181(18) 0.0173(17) 0.0122(13) 0.0016(12) 0.0024(12) -0.0017(13)
C15 0.0230(19) 0.0174(18) 0.0268(16) 0.0022(13) 0.0149(14) 0.0009(14)
C16 0.068(3) 0.024(2) 0.067(3) -0.010(2) 0.033(2) -0.025(2)
C17 0.0155(17) 0.0207(18) 0.0124(13) 0.0028(12) 0.0037(11) 0.0003(13)
C18 0.0216(18) 0.0223(18) 0.0183(14) 0.0006(13) 0.0071(12) -0.0059(14)
C19 0.0174(18) 0.034(2) 0.0244(16) -0.0014(14) 0.0099(13) -0.0022(15)
C20 0.025(2) 0.028(2) 0.0274(16) -0.0015(14) 0.0116(14) 0.0051(16)
C21 0.0230(19) 0.0213(18) 0.0239(15) -0.0046(13) 0.0099(13) 0.0001(14)
C22 0.0154(17) 0.0222(18) 0.0146(13) 0.0025(12) 0.0053(11) -0.0003(14)
O7 0.0363(16) 0.0522(18) 0.0190(11) 0.0062(11) 0.0085(10) 0.0027(13)
C23 0.067(4) 0.154(6) 0.048(3) 0.040(3) 0.017(3) 0.065(4)
Cl1 0.0292(5) 0.0231(5) 0.0245(4) 0.0031(3) 0.0122(3) 0.0051(4)
O8 0.064(2) 0.0260(14) 0.0217(11) 0.0026(10) 0.0154(12) 0.0093(13)
O9 0.058(2) 0.0286(15) 0.0303(13) -0.0050(11) 0.0002(12) 0.0122(13)
O10 0.101(3) 0.143(4) 0.0470(18) -0.008(2) 0.038(2) -0.084(3)
O11 0.082(3) 0.078(3) 0.065(2) -0.0148(18) 0.0063(18) 0.061(2)

loop_
_atom_type_symbol
_atom_type_description
_atom_type_scat_dispersion_real
_atom_type_scat_dispersion_imag
_atom_type_scat_source
C C 0.0033 0.0016 'International Tables Vol C Tables 4.2.6.8 and 6.1.1.4'
H H 0.0000 0.0000 'International Tables Vol C Tables 4.2.6.8 and 6.1.1.4'
N N 0.0061 0.0033 'International Tables Vol C Tables 4.2.6.8 and 6.1.1.4'
O O 0.0106 0.0060 'International Tables Vol C Tables 4.2.6.8 and 6.1.1.4'
Cl Cl 0.1484 0.1585 'International Tables Vol C Tables 4.2.6.8 and 6.1.1.4'
Cu Cu 0.3201 1.2651 'International Tables Vol C Tables 4.2.6.8 and 6.1.1.4'

loop_
_geom_angle_atom_site_label_1
_geom_angle_atom_site_label_2
_geom_angle_atom_site_label_3
_geom_angle
_geom_angle_site_symmetry_1
_geom_angle_site_symmetry_3
N1 Cu1 N3 170.21(10) . .
N1 Cu1 N2 85.54(10) . .
N3 Cu1 N2 93.45(11) . .
N1 Cu1 N4 92.47(11) . .
N3 Cu1 N4 85.38(11) . .
N2 Cu1 N4 161.33(10) . .
N1 Cu1 O7 95.70(10) . .
N3 Cu1 O7 94.02(10) . .
N2 Cu1 O7 103.29(10) . .
N4 Cu1 O7 95.37(10) . .
O1 Cu2 O1 180.0 . 3_667
O1 Cu2 O2 95.56(9) . 3_667
O1 Cu2 O2 84.44(9) 3_667 3_667
O1 Cu2 O2 84.44(9) . .
O1 Cu2 O2 95.56(9) 3_667 .
O2 Cu2 O2 179.997(1) 3_667 .
C1 O1 Cu2 111.9(2) . .
C2 O2 Cu2 111.9(2) . .
C10 O3 C11 115.1(2) . .
C15 O5 C16 115.6(3) . .
C1 N1 C22 123.5(3) . .
C1 N1 Cu1 111.7(2) . .
C22 N1 Cu1 124.80(19) . .
C2 N2 C3 123.9(3) . .
C2 N2 Cu1 110.8(2) . .
C3 N2 Cu1 125.38(19) . .
C9 N3 C12 121.9(3) . .
C9 N3 Cu1 125.6(2) . .
C12 N3 Cu1 112.2(2) . .
C14 N4 C13 122.5(3) . .
C14 N4 Cu1 125.5(2) . .
C13 N4 Cu1 110.3(2) . .
O1 C1 N1 129.1(3) . .
O1 C1 C2 116.2(3) . .
N1 C1 C2 114.7(3) . .
O2 C2 N2 129.3(3) . .
O2 C2 C1 115.4(2) . .
N2 C2 C1 115.3(3) . .
C4 C3 N2 121.2(3) . .
C4 C3 C8 118.6(3) . .
N2 C3 C8 120.0(3) . .
C5 C4 C3 121.5(3) . .
C5 C4 H4 119.3 . .
C3 C4 H4 119.3 . .
C6 C5 C4 120.5(3) . .
C6 C5 H5 119.8 . .
C4 C5 H5 119.8 . .
C7 C6 C5 119.4(3) . .
C7 C6 H6 120.3 . .
C5 C6 H6 120.3 . .
C6 C7 C8 122.0(3) . .
C6 C7 H7 119.0 . .
C8 C7 H7 119.0 . .
C7 C8 C3 118.1(3) . .
C7 C8 C9 116.2(3) . .
C3 C8 C9 125.6(3) . .
N3 C9 C8 125.2(3) . .
N3 C9 C10 117.2(3) . .
C8 C9 C10 117.5(3) . .
O4 C10 O3 126.1(3) . .
O4 C10 C9 122.3(3) . .
O3 C10 C9 111.5(2) . .
O3 C11 H11A 109.5 . .
O3 C11 H11B 109.5 . .
H11A C11 H11B 109.5 . .
O3 C11 H11C 109.5 . .
H11A C11 H11C 109.5 . .
H11B C11 H11C 109.5 . .
N3 C12 C13 108.6(2) . .
N3 C12 H12A 110.0 . .
C13 C12 H12A 110.0 . .
N3 C12 H12B 110.0 . .
C13 C12 H12B 110.0 . .
H12A C12 H12B 108.4 . .
N4 C13 C12 108.3(3) . .
N4 C13 H13A 110.0 . .
C12 C13 H13A 110.0 . .
N4 C13 H13B 110.0 . .
C12 C13 H13B 110.0 . .
H13A C13 H13B 108.4 . .
N4 C14 C17 124.9(3) . .
N4 C14 C15 119.5(3) . .
C17 C14 C15 115.5(3) . .
O6 C15 O5 125.8(3) . .
O6 C15 C14 121.2(3) . .
O5 C15 C14 112.9(3) . .
O5 C16 H16A 109.5 . .
O5 C16 H16B 109.5 . .
H16A C16 H16B 109.5 . .
O5 C16 H16C 109.5 . .
H16A C16 H16C 109.5 . .
H16B C16 H16C 109.5 . .
C18 C17 C22 118.9(3) . .
C18 C17 C14 117.0(3) . .
C22 C17 C14 124.1(3) . .
C19 C18 C17 121.7(3) . .
C19 C18 H18 119.2 . .
C17 C18 H18 119.2 . .
C18 C19 C20 119.0(3) . .
C18 C19 H19 120.5 . .
C20 C19 H19 120.5 . .
C19 C20 C21 120.8(3) . .
C19 C20 H20 119.6 . .
C21 C20 H20 119.6 . .
C20 C21 C22 121.0(3) . .
C20 C21 H21 119.5 . .
C22 C21 H21 119.5 . .
C21 C22 N1 121.5(3) . .
C21 C22 C17 118.6(3) . .
N1 C22 C17 119.8(3) . .
C23 O7 Cu1 125.6(2) . .
C23 O7 H7A 117.2 . .
Cu1 O7 H7A 117.2 . .
O7 C23 H23A 109.5 . .
O7 C23 H23B 109.5 . .
H23A C23 H23B 109.5 . .
O7 C23 H23C 109.5 . .
H23A C23 H23C 109.5 . .
H23B C23 H23C 109.5 . .
O11 Cl1 O10 109.1(3) . .
O11 Cl1 O9 109.2(2) . .
O10 Cl1 O9 108.5(2) . .
O11 Cl1 O8 110.80(19) . .
O10 Cl1 O8 108.69(19) . .
O9 Cl1 O8 110.57(15) . .

loop_
_geom_bond_atom_site_label_1
_geom_bond_atom_site_label_2
_geom_bond_distance
_geom_bond_site_symmetry_2
Cu1 N1 1.937(2) .
Cu1 N3 1.943(3) .
Cu1 N2 1.947(3) .
Cu1 N4 1.969(3) .
Cu1 O7 2.292(2) .
Cu2 O1 1.952(2) .
Cu2 O1 1.952(2) 3_667
Cu2 O2 1.953(2) 3_667
Cu2 O2 1.953(2) .
O1 C1 1.257(3) .
O2 C2 1.266(3) .
O3 C10 1.321(4) .
O3 C11 1.455(4) .
O4 C10 1.202(4) .
O5 C15 1.324(4) .
O5 C16 1.461(4) .
O6 C15 1.199(4) .
N1 C1 1.316(4) .
N1 C22 1.407(4) .
N2 C2 1.317(4) .
N2 C3 1.412(4) .
N3 C9 1.296(4) .
N3 C12 1.477(4) .
N4 C14 1.271(4) .
N4 C13 1.476(4) .
C1 C2 1.525(4) .
C3 C4 1.392(4) .
C3 C8 1.423(4) .
C4 C5 1.383(5) .
C4 H4 0.9300 .
C5 C6 1.382(5) .
C5 H5 0.9300 .
C6 C7 1.371(4) .
C6 H6 0.9300 .
C7 C8 1.413(4) .
C7 H7 0.9300 .
C8 C9 1.464(4) .
C9 C10 1.519(4) .
C11 H11A 0.9600 .
C11 H11B 0.9600 .
C11 H11C 0.9600 .
C12 C13 1.518(4) .
C12 H12A 0.9700 .
C12 H12B 0.9700 .
C13 H13A 0.9700 .
C13 H13B 0.9700 .
C14 C17 1.474(4) .
C14 C15 1.520(4) .
C16 H16A 0.9600 .
C16 H16B 0.9600 .
C16 H16C 0.9600 .
C17 C18 1.398(5) .
C17 C22 1.417(4) .
C18 C19 1.379(5) .
C18 H18 0.9300 .
C19 C20 1.380(5) .
C19 H19 0.9300 .
C20 C21 1.384(5) .
C20 H20 0.9300 .
C21 C22 1.390(4) .
C21 H21 0.9300 .
O7 C23 1.389(5) .
O7 H7A 0.9300 .
C23 H23A 0.9600 .
C23 H23B 0.9600 .
C23 H23C 0.9600 .
Cl1 O11 1.402(3) .
Cl1 O10 1.410(3) .
Cl1 O9 1.423(3) .
Cl1 O8 1.438(2) .

loop_
_geom_torsion_atom_site_label_1
_geom_torsion_atom_site_label_2
_geom_torsion_atom_site_label_3
_geom_torsion_atom_site_label_4
_geom_torsion
_geom_torsion_site_symmetry_1
O1 Cu2 O1 C1 103(7) 3_667
O2 Cu2 O1 C1 179.12(19) 3_667
O2 Cu2 O1 C1 -0.88(19) .
O1 Cu2 O2 C2 2.17(19) .
O1 Cu2 O2 C2 -177.83(19) 3_667
O2 Cu2 O2 C2 -121(5) 3_667
N3 Cu1 N1 C1 72.8(7) .
N2 Cu1 N1 C1 -11.6(2) .
N4 Cu1 N1 C1 149.8(2) .
O7 Cu1 N1 C1 -114.5(2) .
N3 Cu1 N1 C22 -105.5(6) .
N2 Cu1 N1 C22 170.1(2) .
N4 Cu1 N1 C22 -28.5(2) .
O7 Cu1 N1 C22 67.1(2) .
N1 Cu1 N2 C2 13.0(2) .
N3 Cu1 N2 C2 -157.3(2) .
N4 Cu1 N2 C2 -71.5(4) .
O7 Cu1 N2 C2 107.8(2) .
N1 Cu1 N2 C3 -166.4(2) .
N3 Cu1 N2 C3 23.4(2) .
N4 Cu1 N2 C3 109.1(4) .
O7 Cu1 N2 C3 -71.6(2) .
N1 Cu1 N3 C9 -101.2(6) .
N2 Cu1 N3 C9 -17.5(3) .
N4 Cu1 N3 C9 -178.9(3) .
O7 Cu1 N3 C9 86.1(2) .
N1 Cu1 N3 C12 85.9(7) .
N2 Cu1 N3 C12 169.6(2) .
N4 Cu1 N3 C12 8.3(2) .
O7 Cu1 N3 C12 -86.8(2) .
N1 Cu1 N4 C14 10.8(2) .
N3 Cu1 N4 C14 -178.8(3) .
N2 Cu1 N4 C14 94.2(4) .
O7 Cu1 N4 C14 -85.2(2) .
N1 Cu1 N4 C13 -154.49(18) .
N3 Cu1 N4 C13 15.94(18) .
N2 Cu1 N4 C13 -71.1(4) .
O7 Cu1 N4 C13 109.55(18) .
Cu2 O1 C1 N1 178.6(2) .
Cu2 O1 C1 C2 -0.4(3) .
C22 N1 C1 O1 7.3(5) .
Cu1 N1 C1 O1 -171.0(3) .
C22 N1 C1 C2 -173.6(3) .
Cu1 N1 C1 C2 8.0(3) .
Cu2 O2 C2 N2 177.6(3) .
Cu2 O2 C2 C1 -2.9(3) .
C3 N2 C2 O2 -12.9(5) .
Cu1 N2 C2 O2 167.7(3) .
C3 N2 C2 C1 167.6(3) .
Cu1 N2 C2 C1 -11.8(3) .
O1 C1 C2 O2 2.3(4) .
N1 C1 C2 O2 -176.9(2) .
O1 C1 C2 N2 -178.1(3) .
N1 C1 C2 N2 2.7(4) .
C2 N2 C3 C4 -21.1(4) .
Cu1 N2 C3 C4 158.1(2) .
C2 N2 C3 C8 164.4(3) .
Cu1 N2 C3 C8 -16.4(4) .
N2 C3 C4 C5 -173.2(3) .
C8 C3 C4 C5 1.4(5) .
C3 C4 C5 C6 -0.8(5) .
C4 C5 C6 C7 0.1(5) .
C5 C6 C7 C8 0.0(5) .
C6 C7 C8 C3 0.7(5) .
C6 C7 C8 C9 178.1(3) .
C4 C3 C8 C7 -1.3(4) .
N2 C3 C8 C7 173.3(3) .
C4 C3 C8 C9 -178.5(3) .
N2 C3 C8 C9 -3.9(4) .
C12 N3 C9 C8 176.9(3) .
Cu1 N3 C9 C8 4.7(4) .
C12 N3 C9 C10 0.8(4) .
Cu1 N3 C9 C10 -171.46(19) .
C7 C8 C9 N3 -166.9(3) .
C3 C8 C9 N3 10.3(5) .
C7 C8 C9 C10 9.2(4) .
C3 C8 C9 C10 -173.5(3) .
C11 O3 C10 O4 3.7(5) .
C11 O3 C10 C9 -177.6(3) .
N3 C9 C10 O4 62.9(4) .
C8 C9 C10 O4 -113.6(3) .
N3 C9 C10 O3 -115.9(3) .
C8 C9 C10 O3 67.7(3) .
C9 N3 C12 C13 157.0(3) .
Cu1 N3 C12 C13 -29.9(3) .
C14 N4 C13 C12 158.4(3) .
Cu1 N4 C13 C12 -35.8(3) .
N3 C12 C13 N4 42.3(3) .
C13 N4 C14 C17 174.6(2) .
Cu1 N4 C14 C17 11.0(4) .
C13 N4 C14 C15 -1.0(4) .
Cu1 N4 C14 C15 -164.6(2) .
C16 O5 C15 O6 1.0(5) .
C16 O5 C15 C14 178.9(3) .
N4 C14 C15 O6 98.5(4) .
C17 C14 C15 O6 -77.5(4) .
N4 C14 C15 O5 -79.5(4) .
C17 C14 C15 O5 104.4(3) .
N4 C14 C17 C18 158.0(3) .
C15 C14 C17 C18 -26.2(4) .
N4 C14 C17 C22 -23.2(4) .
C15 C14 C17 C22 152.6(3) .
C22 C17 C18 C19 2.0(4) .
C14 C17 C18 C19 -179.2(3) .
C17 C18 C19 C20 -1.2(5) .
C18 C19 C20 C21 -0.4(5) .
C19 C20 C21 C22 1.3(5) .
C20 C21 C22 N1 175.9(3) .
C20 C21 C22 C17 -0.6(4) .
C1 N1 C22 C21 30.2(4) .
Cu1 N1 C22 C21 -151.6(2) .
C1 N1 C22 C17 -153.4(3) .
Cu1 N1 C22 C17 24.8(4) .
C18 C17 C22 C21 -1.0(4) .
C14 C17 C22 C21 -179.8(3) .
C18 C17 C22 N1 -177.5(3) .
C14 C17 C22 N1 3.7(4) .
N1 Cu1 O7 C23 -21.4(4) .
N3 Cu1 O7 C23 157.4(4) .
N2 Cu1 O7 C23 -108.1(4) .
N4 Cu1 O7 C23 71.6(4) .
